data_1556064
loop_
_publ_author_name
'Wang, Jie'
'Wang, Lili'
'Guo, Shan'
'Zha, Shanke'
'Zhu, Jin'

_publ_section_title
;
 Synthesis of 2,3-Benzodiazepines via Rh(III)-Catalyzed C-H
 Functionalization of N-Boc Hydrazones with Diazoketoesters.
;
_journal_issue 13
_journal_name_full 'Organic letters'
_journal_page_first 3640
_journal_page_last 3643
_journal_paper_doi 10.1021/acs.orglett.7b01642
_journal_volume 19
_journal_year 2017
_chemical_absolute_configuration ad
_chemical_formula_moiety 'C16 H20 N2 O2'
_chemical_formula_sum 'C16 H20 N2 O2'
_chemical_formula_weight 272.34
_space_group_IT_number 4
_space_group_name_Hall 'P 2yb'
_space_group_name_H-M_alt 'P 1 21 1'
_symmetry_cell_setting monoclinic
_symmetry_space_group_name_H-M 'P 1 21 1'
_atom_sites_solution_hydrogens geom
_atom_sites_solution_primary direct
_atom_sites_solution_secondary difmap
_audit_creation_method SHELXL-97
_cell_angle_alpha 90.00
_cell_angle_beta 93.14(3)
_cell_angle_gamma 90.00
_cell_formula_units_Z 2
_cell_length_a 8.6959(17)
_cell_length_b 9.773(2)
_cell_length_c 8.8762(18)
_cell_measurement_reflns_used 6186
_cell_measurement_temperature 173(2)
_cell_measurement_theta_max 68.24
_cell_measurement_theta_min 4.52
_cell_volume 753.2(3)
_computing_cell_refinement 'Bruker SAINT'
_computing_data_collection 'Bruker APEX2'
_computing_data_reduction 'Bruker SAINT'
_computing_molecular_graphics 'Bruker SHELXTL'
_computing_publication_material 'Bruker SHELXTL'
_computing_structure_refinement 'SHELXL-2014 (Sheldrick 2014)'
_computing_structure_solution 'SHELXS-97 (Sheldrick 2008)'
_diffrn_ambient_temperature 173(2)
_diffrn_measured_fraction_theta_full 0.992
_diffrn_measured_fraction_theta_max 0.992
_diffrn_measurement_device_type 'Bruker APEX-II CCD'
_diffrn_measurement_method '\f and \w scans'
_diffrn_radiation_type CuK\a
_diffrn_radiation_wavelength 1.54178
_diffrn_reflns_av_R_equivalents 0.0238
_diffrn_reflns_av_sigmaI/netI 0.0260
_diffrn_reflns_limit_h_max 10
_diffrn_reflns_limit_h_min -10
_diffrn_reflns_limit_k_max 11
_diffrn_reflns_limit_k_min -11
_diffrn_reflns_limit_l_max 10
_diffrn_reflns_limit_l_min -10
_diffrn_reflns_number 7275
_diffrn_reflns_theta_full 68.24
_diffrn_reflns_theta_max 68.24
_diffrn_reflns_theta_min 5.09
_diffrn_standards_number 0
_exptl_absorpt_coefficient_mu 0.639
_exptl_absorpt_correction_T_max 0.7531
_exptl_absorpt_correction_T_min 0.5897
_exptl_absorpt_correction_type multi-scan
_exptl_absorpt_process_details SADABS
_exptl_crystal_colour colorless
_exptl_crystal_density_diffrn 1.201
_exptl_crystal_density_method 'not measured'
_exptl_crystal_description plate
_exptl_crystal_F_000 292
_exptl_crystal_size_max 0.13
_exptl_crystal_size_mid 0.08
_exptl_crystal_size_min 0.07
_refine_diff_density_max 0.125
_refine_diff_density_min -0.119
_refine_diff_density_rms 0.029
_refine_ls_abs_structure_details 'Flack H D (1983), Acta Cryst. A39, 876-881'
_refine_ls_abs_structure_Flack 0.25(18)
_refine_ls_extinction_method none
_refine_ls_goodness_of_fit_ref 1.043
_refine_ls_hydrogen_treatment constr
_refine_ls_matrix_type full
_refine_ls_number_parameters 181
_refine_ls_number_reflns 2718
_refine_ls_number_restraints 1
_refine_ls_restrained_S_all 1.043
_refine_ls_R_factor_all 0.0291
_refine_ls_R_factor_gt 0.0281
_refine_ls_shift/su_max 0.000
_refine_ls_shift/su_mean 0.000
_refine_ls_structure_factor_coef Fsqd
_refine_ls_weighting_details 'calc w=1/[\s^2^(Fo^2^)+(0.0430P)^2^+0.0839P] where P=(Fo^2^+2Fc^2^)/3'
_refine_ls_weighting_scheme calc
_refine_ls_wR_factor_gt 0.0729
_refine_ls_wR_factor_ref 0.0739
_reflns_number_gt 2645
_reflns_number_total 2718
_reflns_threshold_expression >2sigma(I)
_cod_data_source_file ol7b01642_si_002.cif
_cod_data_source_block 3da
_cod_original_sg_symbol_H-M 'P 21'
_cod_database_code 1556064

loop_
_symmetry_equiv_pos_as_xyz
'x, y, z'
'-x, y+1/2, -z'

loop_
_atom_site_label
_atom_site_type_symbol
_atom_site_fract_x
_atom_site_fract_y
_atom_site_fract_z
_atom_site_U_iso_or_equiv
_atom_site_adp_type
_atom_site_occupancy
_atom_site_symmetry_multiplicity
_atom_site_calc_flag
_atom_site_refinement_flags
O1 O 0.28659(11) 0.85040(11) 0.25313(12) 0.0389(3) Uani 1 1 d .
O2 O 0.04022(10) 0.83300(10) 0.31477(10) 0.0301(2) Uani 1 1 d .
N1 N -0.00423(12) 0.53598(11) 0.15241(12) 0.0274(2) Uani 1 1 d .
N2 N 0.13188(12) 0.51262(11) 0.24015(12) 0.0274(2) Uani 1 1 d .
C1 C 0.40350(14) 0.51581(15) -0.05806(15) 0.0297(3) Uani 1 1 d .
H1B H 0.4594 0.4378 -0.0221 0.036 Uiso 1 1 calc R
C2 C 0.43008(15) 0.56829(15) -0.19897(15) 0.0322(3) Uani 1 1 d .
H2B H 0.5029 0.5257 -0.2597 0.039 Uiso 1 1 calc R
C3 C 0.35046(16) 0.68310(16) -0.25145(15) 0.0323(3) Uani 1 1 d .
H3A H 0.3683 0.7186 -0.3486 0.039 Uiso 1 1 calc R
C4 C 0.24459(15) 0.74661(14) -0.16278(14) 0.0284(3) Uani 1 1 d .
H4A H 0.1908 0.8256 -0.1990 0.034 Uiso 1 1 calc R
C5 C 0.21755(14) 0.69426(13) -0.02092(14) 0.0239(3) Uani 1 1 d .
C6 C 0.09600(14) 0.75797(12) 0.07253(14) 0.0238(3) Uani 1 1 d .
H6A H 0.0492 0.8354 0.0124 0.029 Uiso 1 1 calc R
C7 C -0.02736(14) 0.64915(13) 0.08318(14) 0.0250(3) Uani 1 1 d .
C8 C 0.26494(14) 0.52183(13) 0.18349(14) 0.0257(3) Uani 1 1 d .
C9 C 0.29499(14) 0.57643(13) 0.03240(14) 0.0248(3) Uani 1 1 d .
C10 C 0.15572(14) 0.81644(12) 0.22343(14) 0.0254(3) Uani 1 1 d .
C11 C 0.07638(17) 0.90387(15) 0.45707(15) 0.0330(3) Uani 1 1 d .
H11A H 0.1794 0.8751 0.4984 0.040 Uiso 1 1 calc R
H11B H 0.0000 0.8785 0.5309 0.040 Uiso 1 1 calc R
C12 C 0.0746(2) 1.05575(16) 0.43475(17) 0.0423(4) Uani 1 1 d .
H12A H 0.0992 1.1012 0.5315 0.064 Uiso 1 1 calc R
H12B H -0.0279 1.0844 0.3954 0.064 Uiso 1 1 calc R
H12C H 0.1512 1.0810 0.3628 0.064 Uiso 1 1 calc R
C13 C -0.17836(16) 0.67183(18) -0.00211(17) 0.0389(3) Uani 1 1 d .
H13A H -0.2469 0.5943 0.0145 0.058 Uiso 1 1 calc R
H13B H -0.1616 0.6799 -0.1100 0.058 Uiso 1 1 calc R
H13C H -0.2255 0.7562 0.0333 0.058 Uiso 1 1 calc R
C14 C 0.40256(17) 0.47268(16) 0.28222(16) 0.0347(3) Uani 1 1 d .
H14A H 0.4564 0.4017 0.2234 0.042 Uiso 1 1 calc R
C15 C 0.51737(19) 0.5881(2) 0.3155(2) 0.0524(4) Uani 1 1 d .
H15A H 0.5458 0.6297 0.2205 0.079 Uiso 1 1 calc R
H15B H 0.6097 0.5514 0.3693 0.079 Uiso 1 1 calc R
H15C H 0.4704 0.6576 0.3781 0.079 Uiso 1 1 calc R
C16 C 0.3567(2) 0.40530(19) 0.42738(17) 0.0461(4) Uani 1 1 d .
H16A H 0.2833 0.3314 0.4034 0.069 Uiso 1 1 calc R
H16B H 0.3088 0.4734 0.4909 0.069 Uiso 1 1 calc R
H16C H 0.4485 0.3677 0.4815 0.069 Uiso 1 1 calc R

loop_
_atom_site_aniso_label
_atom_site_aniso_U_11
_atom_site_aniso_U_22
_atom_site_aniso_U_33
_atom_site_aniso_U_23
_atom_site_aniso_U_13
_atom_site_aniso_U_12
O1 0.0274(5) 0.0392(6) 0.0504(6) -0.0170(5) 0.0060(4) -0.0062(4)
O2 0.0289(4) 0.0306(5) 0.0317(5) -0.0060(4) 0.0082(4) -0.0025(4)
N1 0.0257(5) 0.0250(6) 0.0319(5) -0.0023(4) 0.0048(4) -0.0038(4)
N2 0.0305(5) 0.0204(5) 0.0312(5) 0.0005(4) 0.0013(4) -0.0006(4)
C1 0.0252(6) 0.0290(6) 0.0349(7) -0.0056(6) 0.0015(5) 0.0040(5)
C2 0.0270(6) 0.0381(8) 0.0322(7) -0.0092(6) 0.0081(5) -0.0004(6)
C3 0.0336(7) 0.0358(7) 0.0283(6) -0.0014(6) 0.0085(5) -0.0033(6)
C4 0.0294(6) 0.0261(7) 0.0302(7) 0.0014(5) 0.0054(5) -0.0006(5)
C5 0.0225(5) 0.0220(6) 0.0274(6) -0.0026(5) 0.0035(5) -0.0019(5)
C6 0.0242(6) 0.0199(6) 0.0278(6) 0.0010(5) 0.0053(5) 0.0012(5)
C7 0.0217(6) 0.0255(6) 0.0281(6) -0.0050(5) 0.0039(5) -0.0013(5)
C8 0.0302(6) 0.0184(6) 0.0283(6) -0.0018(5) 0.0014(5) 0.0024(5)
C9 0.0231(6) 0.0226(6) 0.0286(6) -0.0041(5) 0.0013(5) -0.0020(5)
C10 0.0267(6) 0.0166(6) 0.0336(6) -0.0007(5) 0.0075(5) 0.0009(5)
C11 0.0421(8) 0.0315(7) 0.0259(6) -0.0053(5) 0.0056(6) 0.0016(6)
C12 0.0569(9) 0.0310(8) 0.0395(8) -0.0081(6) 0.0062(7) 0.0039(7)
C13 0.0268(6) 0.0438(9) 0.0457(8) -0.0019(7) -0.0019(6) 0.0011(6)
C14 0.0361(7) 0.0350(7) 0.0324(7) -0.0018(6) -0.0026(6) 0.0120(6)
C15 0.0356(8) 0.0647(12) 0.0554(10) 0.0036(9) -0.0121(7) -0.0031(8)
C16 0.0545(10) 0.0453(9) 0.0379(8) 0.0081(7) -0.0046(7) 0.0119(8)

loop_
_atom_type_symbol
_atom_type_description
_atom_type_scat_dispersion_real
_atom_type_scat_dispersion_imag
_atom_type_scat_source
C C 0.0181 0.0091 'International Tables Vol C Tables 4.2.6.8 and 6.1.1.4'
H H 0.0000 0.0000 'International Tables Vol C Tables 4.2.6.8 and 6.1.1.4'
N N 0.0311 0.0180 'International Tables Vol C Tables 4.2.6.8 and 6.1.1.4'
O O 0.0492 0.0322 'International Tables Vol C Tables 4.2.6.8 and 6.1.1.4'

loop_
_geom_angle_atom_site_label_1
_geom_angle_atom_site_label_2
_geom_angle_atom_site_label_3
_geom_angle
C10 O2 C11 116.72(10)
C7 N1 N2 121.04(11)
C8 N2 N1 121.40(10)
C2 C1 C9 120.79(13)
C2 C1 H1B 119.6
C9 C1 H1B 119.6
C1 C2 C3 119.94(12)
C1 C2 H2B 120.0
C3 C2 H2B 120.0
C2 C3 C4 120.37(12)
C2 C3 H3A 119.8
C4 C3 H3A 119.8
C3 C4 C5 119.90(13)
C3 C4 H4A 120.1
C5 C4 H4A 120.1
C4 C5 C9 120.36(11)
C4 C5 C6 120.18(12)
C9 C5 C6 119.32(11)
C5 C6 C7 105.26(10)
C5 C6 C10 114.98(11)
C7 C6 C10 114.64(10)
C5 C6 H6A 107.2
C7 C6 H6A 107.2
C10 C6 H6A 107.2
N1 C7 C13 118.88(12)
N1 C7 C6 122.98(11)
C13 C7 C6 117.95(12)
N2 C8 C9 125.82(11)
N2 C8 C14 116.58(11)
C9 C8 C14 117.60(11)
C5 C9 C1 118.61(12)
C5 C9 C8 119.76(11)
C1 C9 C8 121.60(12)
O1 C10 O2 124.67(12)
O1 C10 C6 124.81(11)
O2 C10 C6 110.39(11)
O2 C11 C12 110.84(12)
O2 C11 H11A 109.5
C12 C11 H11A 109.5
O2 C11 H11B 109.5
C12 C11 H11B 109.5
H11A C11 H11B 108.1
C11 C12 H12A 109.5
C11 C12 H12B 109.5
H12A C12 H12B 109.5
C11 C12 H12C 109.5
H12A C12 H12C 109.5
H12B C12 H12C 109.5
C7 C13 H13A 109.5
C7 C13 H13B 109.5
H13A C13 H13B 109.5
C7 C13 H13C 109.5
H13A C13 H13C 109.5
H13B C13 H13C 109.5
C16 C14 C8 112.98(13)
C16 C14 C15 110.85(13)
C8 C14 C15 111.34(12)
C16 C14 H14A 107.1
C8 C14 H14A 107.1
C15 C14 H14A 107.1
C14 C15 H15A 109.5
C14 C15 H15B 109.5
H15A C15 H15B 109.5
C14 C15 H15C 109.5
H15A C15 H15C 109.5
H15B C15 H15C 109.5
C14 C16 H16A 109.5
C14 C16 H16B 109.5
H16A C16 H16B 109.5
C14 C16 H16C 109.5
H16A C16 H16C 109.5
H16B C16 H16C 109.5

loop_
_geom_bond_atom_site_label_1
_geom_bond_atom_site_label_2
_geom_bond_distance
O1 C10 1.2007(16)
O2 C10 1.3348(15)
O2 C11 1.4596(16)
N1 C7 1.2758(17)
N1 N2 1.3995(16)
N2 C8 1.2898(16)
C1 C2 1.383(2)
C1 C9 1.4032(17)
C1 H1B 0.9500
C2 C3 1.386(2)
C2 H2B 0.9500
C3 C4 1.3898(19)
C3 H3A 0.9500
C4 C5 1.3910(18)
C4 H4A 0.9500
C5 C9 1.4031(18)
C5 C6 1.5130(17)
C6 C7 1.5171(18)
C6 C10 1.5212(18)
C6 H6A 1.0000
C7 C13 1.4958(19)
C8 C9 1.4799(18)
C8 C14 1.5218(19)
C11 C12 1.497(2)
C11 H11A 0.9900
C11 H11B 0.9900
C12 H12A 0.9800
C12 H12B 0.9800
C12 H12C 0.9800
C13 H13A 0.9800
C13 H13B 0.9800
C13 H13C 0.9800
C14 C16 1.520(2)
C14 C15 1.525(2)
C14 H14A 1.0000
C15 H15A 0.9800
C15 H15B 0.9800
C15 H15C 0.9800
C16 H16A 0.9800
C16 H16B 0.9800
C16 H16C 0.9800

loop_
_geom_torsion_atom_site_label_1
_geom_torsion_atom_site_label_2
_geom_torsion_atom_site_label_3
_geom_torsion_atom_site_label_4
_geom_torsion
C7 N1 N2 C8 -57.23(16)
C9 C1 C2 C3 0.8(2)
C1 C2 C3 C4 0.5(2)
C2 C3 C4 C5 -0.4(2)
C3 C4 C5 C9 -0.91(19)
C3 C4 C5 C6 -176.52(12)
C4 C5 C6 C7 113.84(13)
C9 C5 C6 C7 -61.81(14)
C4 C5 C6 C10 -119.02(13)
C9 C5 C6 C10 65.33(15)
N2 N1 C7 C13 -176.66(11)
N2 N1 C7 C6 8.43(17)
C5 C6 C7 N1 65.75(15)
C10 C6 C7 N1 -61.60(16)
C5 C6 C7 C13 -109.21(13)
C10 C6 C7 C13 123.44(13)
N1 N2 C8 C9 9.74(19)
N1 N2 C8 C14 -170.67(11)
C4 C5 C9 C1 2.13(18)
C6 C5 C9 C1 177.78(12)
C4 C5 C9 C8 -179.94(12)
C6 C5 C9 C8 -4.29(17)
C2 C1 C9 C5 -2.09(19)
C2 C1 C9 C8 -179.98(12)
N2 C8 C9 C5 41.65(18)
C14 C8 C9 C5 -137.93(12)
N2 C8 C9 C1 -140.48(13)
C14 C8 C9 C1 39.94(17)
C11 O2 C10 O1 3.25(19)
C11 O2 C10 C6 -172.72(10)
C5 C6 C10 O1 22.19(18)
C7 C6 C10 O1 144.41(13)
C5 C6 C10 O2 -161.84(10)
C7 C6 C10 O2 -39.62(15)
C10 O2 C11 C12 81.93(15)
N2 C8 C14 C16 6.40(18)
C9 C8 C14 C16 -173.98(12)
N2 C8 C14 C15 -119.10(14)
C9 C8 C14 C15 60.53(16)
